data_7047011
loop_
_publ_author_name
'Pan, Yu'
'Zhao, Aijing'
'Li, Yang'
'Li, Wenqiang'
'So, Yat-Ming'
'Yan, Xiaoming'
'He, Gaohong'

_publ_section_title
;
 Bis(oxazoline)-derived N-heterocyclic carbene ligated rare-earth metal
 complexes: synthesis, structure, and polymerization performance.
;
_journal_issue 39
_journal_name_full 'Dalton transactions (Cambridge, England : 2003)'
_journal_page_first 13815
_journal_page_last 13823
_journal_paper_doi 10.1039/c8dt02130a
_journal_volume 47
_journal_year 2018
_chemical_absolute_configuration S
_chemical_formula_sum 'C29 H61 N2 O3 Si3 Y'
_chemical_formula_weight 658.97
_space_group_crystal_system monoclinic
_space_group_IT_number 4
_space_group_name_Hall 'P 2yb'
_space_group_name_H-M_alt 'P 1 21 1'
_symmetry_space_group_name_Hall 'P 2yb'
_symmetry_space_group_name_H-M 'P 1 21 1'
_atom_sites_solution_hydrogens geom
_audit_creation_method SHELXL-2016/6
_audit_update_record
;
2018-04-29 deposited with the CCDC.
2018-07-11 downloaded from the CCDC.
;
_cell_angle_alpha 90
_cell_angle_beta 90.8610(10)
_cell_angle_gamma 90
_cell_formula_units_Z 2
_cell_length_a 9.6473(2)
_cell_length_b 17.9962(3)
_cell_length_c 10.7774(2)
_cell_measurement_reflns_used 9892
_cell_measurement_temperature 150(2)
_cell_measurement_theta_max 26.06
_cell_measurement_theta_min 2.81
_cell_volume 1870.90(6)
_computing_cell_refinement 'Bruker SAINT'
_computing_data_collection 'Bruker D8 QUEST'
_computing_data_reduction 'Bruker SAINT'
_computing_molecular_graphics 'Bruker SHELXTL'
_computing_publication_material 'Bruker SHELXTL'
_computing_structure_refinement 'SHELXL-2016/6 (Sheldrick, 2016)'
_computing_structure_solution 'SHELXS-97 (Sheldrick 2008)'
_diffrn_ambient_temperature 150(2)
_diffrn_measured_fraction_theta_full 0.945
_diffrn_measured_fraction_theta_max 0.949
_diffrn_measurement_device_type 'Bruker D8 QUEST'
_diffrn_measurement_method '\f and \w scans'
_diffrn_radiation_type MoK\a
_diffrn_radiation_wavelength 0.71073
_diffrn_reflns_av_R_equivalents 0.0148
_diffrn_reflns_av_unetI/netI 0.0612
_diffrn_reflns_Laue_measured_fraction_full 0.945
_diffrn_reflns_Laue_measured_fraction_max 0.949
_diffrn_reflns_limit_h_max 11
_diffrn_reflns_limit_h_min -11
_diffrn_reflns_limit_k_max 22
_diffrn_reflns_limit_k_min -22
_diffrn_reflns_limit_l_max 11
_diffrn_reflns_limit_l_min -13
_diffrn_reflns_number 12485
_diffrn_reflns_point_group_measured_fraction_full 0.823
_diffrn_reflns_point_group_measured_fraction_max 0.829
_diffrn_reflns_theta_full 25.242
_diffrn_reflns_theta_max 26.054
_diffrn_reflns_theta_min 3.612
_diffrn_source 'fine-focus sealed tube'
_exptl_absorpt_coefficient_mu 1.682
_exptl_absorpt_correction_T_max 0.816
_exptl_absorpt_correction_T_min 0.686
_exptl_absorpt_correction_type multi-scans
_exptl_absorpt_process_details 'SADABS, Sheldrick, 1996'
_exptl_crystal_colour colorless
_exptl_crystal_density_diffrn 1.170
_exptl_crystal_density_method 'not measured'
_exptl_crystal_description block
_exptl_crystal_F_000 708
_exptl_crystal_size_max 0.27
_exptl_crystal_size_mid 0.19
_exptl_crystal_size_min 0.12
_refine_diff_density_max 0.194
_refine_diff_density_min -0.182
_refine_diff_density_rms 0.032
_refine_ls_abs_structure_details
;
 Flack x determined using 2350 quotients [(I+)-(I-)]/[(I+)+(I-)]
 (Parsons, Flack and Wagner, Acta Cryst. B69 (2013) 249-259).
;
_refine_ls_abs_structure_Flack 0.008(2)
_refine_ls_extinction_method none
_refine_ls_goodness_of_fit_ref 0.814
_refine_ls_hydrogen_treatment constr
_refine_ls_matrix_type full
_refine_ls_number_parameters 343
_refine_ls_number_reflns 6128
_refine_ls_number_restraints 1
_refine_ls_restrained_S_all 0.814
_refine_ls_R_factor_all 0.0185
_refine_ls_R_factor_gt 0.0179
_refine_ls_shift/su_max 0.000
_refine_ls_shift/su_mean 0.000
_refine_ls_structure_factor_coef Fsqd
_refine_ls_weighting_details 'w=1/[\s^2^(Fo^2^)] where P=(Fo^2^+2Fc^2^)/3'
_refine_ls_weighting_scheme calc
_refine_ls_wR_factor_gt 0.0495
_refine_ls_wR_factor_ref 0.0498
_reflns_Friedel_coverage 0.689
_reflns_Friedel_fraction_full 0.693
_reflns_Friedel_fraction_max 0.700
_reflns_number_gt 5995
_reflns_number_total 6128
_reflns_threshold_expression 'I > 2\s(I)'
_cod_data_source_file c8dt02130a2.cif
_cod_data_source_block Y
_cod_depositor_comments 'Adding full bibliography for 7047011--7047013.cif.'
_cod_database_code 7047011
_shelx_shelxl_version_number 2016/6
_shelx_space_group_comment
;
The symmetry employed for this shelxl refinement is uniquely defined
by the following loop, which should always be used as a source of
symmetry information in preference to the above space-group names.
They are only intended as comments.
;

loop_
_space_group_symop_operation_xyz
'x, y, z'
'-x, y+1/2, -z'

loop_
_atom_site_label
_atom_site_type_symbol
_atom_site_fract_x
_atom_site_fract_y
_atom_site_fract_z
_atom_site_U_iso_or_equiv
_atom_site_adp_type
_atom_site_occupancy
_atom_site_site_symmetry_order
_atom_site_calc_flag
_atom_site_refinement_flags_posn
_atom_site_refinement_flags_adp
Y Y 0.57106(2) 0.50943(2) 0.69906(2) 0.01514(6) Uani 1 1 d . .
Si1 Si 0.75190(7) 0.67764(3) 0.88670(6) 0.02265(13) Uani 1 1 d . .
Si3 Si 0.25933(7) 0.61866(4) 0.57970(6) 0.02568(14) Uani 1 1 d . .
Si2 Si 0.77095(7) 0.45962(4) 0.41523(7) 0.02880(17) Uani 1 1 d . .
O3 O 0.67329(16) 0.43362(8) 0.86583(16) 0.0235(3) Uani 1 1 d . .
O2 O 0.08126(18) 0.33048(9) 0.80325(16) 0.0303(4) Uani 1 1 d . .
O1 O 0.1785(2) 0.41307(10) 1.07951(16) 0.0303(4) Uani 1 1 d . .
N1 N 0.32964(18) 0.45257(9) 0.93227(17) 0.0175(4) Uani 1 1 d . .
N2 N 0.26838(18) 0.40401(9) 0.76397(16) 0.0173(3) Uani 1 1 d . .
C18 C 0.4055(3) 0.55689(13) 0.5441(2) 0.0278(5) Uani 1 1 d . .
H26A H 0.4610 0.5830 0.4810 0.033 Uiso 1 1 calc R U
H26B H 0.3649 0.5128 0.5023 0.033 Uiso 1 1 calc R U
C13 C 0.3669(2) 0.45105(11) 0.81071(19) 0.0171(4) Uani 1 1 d . .
C5 C 0.3780(2) 0.49073(11) 1.04566(19) 0.0195(5) Uani 1 1 d . .
H10 H 0.4798 0.4826 1.0575 0.023 Uiso 1 1 calc R U
C6 C 0.2151(2) 0.40989(12) 0.9584(2) 0.0218(4) Uani 1 1 d . .
C14 C 0.7055(2) 0.61452(12) 0.7587(2) 0.0253(5) Uani 1 1 d . .
H22A H 0.7987 0.5984 0.7326 0.030 Uiso 1 1 calc R U
H22B H 0.6759 0.6507 0.6944 0.030 Uiso 1 1 calc R U
C8 C 0.0953(3) 0.33532(16) 0.6682(3) 0.0320(6) Uani 1 1 d . .
H5A H 0.0177 0.3644 0.6318 0.038 Uiso 1 1 calc R U
H5B H 0.0936 0.2850 0.6312 0.038 Uiso 1 1 calc R U
C7 C 0.1767(2) 0.37838(11) 0.8505(2) 0.0203(4) Uani 1 1 d . .
C27 C 0.8355(3) 0.3910(2) 1.0110(3) 0.0571(11) Uani 1 1 d . .
H16A H 0.9345 0.3782 1.0241 0.068 Uiso 1 1 calc R U
H16B H 0.7982 0.4117 1.0887 0.068 Uiso 1 1 calc R U
C3 C 0.1933(3) 0.59153(15) 1.0276(3) 0.0407(7) Uani 1 1 d . .
H12A H 0.1568 0.5672 0.9526 0.061 Uiso 1 1 calc R U
H12B H 0.1440 0.5730 1.1002 0.061 Uiso 1 1 calc R U
H12C H 0.1801 0.6454 1.0207 0.061 Uiso 1 1 calc R U
C22 C 0.7300(2) 0.43821(13) 0.5760(2) 0.0249(5) Uani 1 1 d . .
H18A H 0.8194 0.4379 0.6224 0.030 Uiso 1 1 calc R U
H18B H 0.6955 0.3864 0.5764 0.030 Uiso 1 1 calc R U
C2 C 0.3472(3) 0.57442(13) 1.0423(2) 0.0267(5) Uani 1 1 d . .
H11 H 0.3953 0.5958 0.9689 0.032 Uiso 1 1 calc R U
C24 C 0.9345(3) 0.4145(2) 0.3578(3) 0.0566(10) Uani 1 1 d . .
H21A H 0.9491 0.4287 0.2712 0.085 Uiso 1 1 calc R U
H21B H 1.0136 0.4311 0.4088 0.085 Uiso 1 1 calc R U
H21C H 0.9258 0.3604 0.3636 0.085 Uiso 1 1 calc R U
C25 C 0.7959(4) 0.5621(2) 0.3950(3) 0.0472(8) Uani 1 1 d . .
H20A H 0.8178 0.5728 0.3084 0.071 Uiso 1 1 calc R U
H20B H 0.7106 0.5882 0.4173 0.071 Uiso 1 1 calc R U
H20C H 0.8723 0.5790 0.4489 0.071 Uiso 1 1 calc R U
C10 C 0.3485(2) 0.32461(13) 0.5900(2) 0.0264(5) Uani 1 1 d . .
H3 H 0.4354 0.3549 0.5870 0.032 Uiso 1 1 calc R U
C17 C 0.9101(3) 0.73465(16) 0.8557(3) 0.0424(7) Uani 1 1 d . .
H24A H 0.9296 0.7671 0.9269 0.064 Uiso 1 1 calc R U
H24B H 0.9894 0.7016 0.8425 0.064 Uiso 1 1 calc R U
H24C H 0.8942 0.7650 0.7814 0.064 Uiso 1 1 calc R U
C19 C 0.1101(3) 0.56579(14) 0.6477(3) 0.0333(6) Uani 1 1 d . .
H28A H 0.0344 0.6003 0.6656 0.050 Uiso 1 1 calc R U
H28B H 0.0777 0.5282 0.5883 0.050 Uiso 1 1 calc R U
H28C H 0.1408 0.5414 0.7247 0.050 Uiso 1 1 calc R U
C12 C 0.3113(3) 0.30134(16) 0.4565(3) 0.0426(7) Uani 1 1 d . .
H1A H 0.3848 0.2695 0.4240 0.064 Uiso 1 1 calc R U
H1B H 0.2235 0.2739 0.4558 0.064 Uiso 1 1 calc R U
H1C H 0.3019 0.3457 0.4043 0.064 Uiso 1 1 calc R U
C15 C 0.6055(3) 0.74345(13) 0.9193(3) 0.0308(5) Uani 1 1 d . .
H23A H 0.6322 0.7766 0.9877 0.046 Uiso 1 1 calc R U
H23B H 0.5848 0.7730 0.8449 0.046 Uiso 1 1 calc R U
H23C H 0.5230 0.7151 0.9422 0.046 Uiso 1 1 calc R U
C1 C 0.4078(3) 0.61146(14) 1.1585(2) 0.0359(6) Uani 1 1 d . .
H13A H 0.5067 0.5997 1.1660 0.054 Uiso 1 1 calc R U
H13B H 0.3958 0.6654 1.1523 0.054 Uiso 1 1 calc R U
H13C H 0.3597 0.5930 1.2318 0.054 Uiso 1 1 calc R U
C9 C 0.2351(2) 0.37394(12) 0.6409(2) 0.0208(4) Uani 1 1 d . .
H4 H 0.2182 0.4161 0.5821 0.025 Uiso 1 1 calc R U
C21 C 0.3129(3) 0.69039(16) 0.6964(3) 0.0446(7) Uani 1 1 d . .
H29A H 0.2338 0.7227 0.7141 0.067 Uiso 1 1 calc R U
H29B H 0.3441 0.6658 0.7730 0.067 Uiso 1 1 calc R U
H29C H 0.3887 0.7203 0.6631 0.067 Uiso 1 1 calc R U
C4 C 0.2984(3) 0.44592(13) 1.1432(2) 0.0273(5) Uani 1 1 d . .
H9A H 0.3583 0.4065 1.1792 0.033 Uiso 1 1 calc R U
H9B H 0.2679 0.4789 1.2111 0.033 Uiso 1 1 calc R U
C26 C 0.8168(3) 0.44476(14) 0.9043(3) 0.0374(7) Uani 1 1 d . .
H17A H 0.8328 0.4966 0.9318 0.045 Uiso 1 1 calc R U
H17B H 0.8807 0.4330 0.8361 0.045 Uiso 1 1 calc R U
C11 C 0.3784(3) 0.25700(15) 0.6715(3) 0.0442(7) Uani 1 1 d . .
H2A H 0.4521 0.2272 0.6344 0.066 Uiso 1 1 calc R U
H2B H 0.4081 0.2735 0.7544 0.066 Uiso 1 1 calc R U
H2C H 0.2943 0.2268 0.6780 0.066 Uiso 1 1 calc R U
C23 C 0.6239(3) 0.4298(2) 0.3111(3) 0.0544(9) Uani 1 1 d . .
H19A H 0.6461 0.4413 0.2248 0.082 Uiso 1 1 calc R U
H19B H 0.6093 0.3762 0.3198 0.082 Uiso 1 1 calc R U
H19C H 0.5394 0.4563 0.3343 0.082 Uiso 1 1 calc R U
C29 C 0.6414(3) 0.35562(13) 0.8854(3) 0.0399(7) Uani 1 1 d . .
H14A H 0.6396 0.3284 0.8056 0.048 Uiso 1 1 calc R U
H14B H 0.5501 0.3500 0.9252 0.048 Uiso 1 1 calc R U
C20 C 0.1842(4) 0.6721(2) 0.4435(3) 0.0549(9) Uani 1 1 d . .
H27A H 0.1075 0.7032 0.4716 0.082 Uiso 1 1 calc R U
H27B H 0.2562 0.7037 0.4079 0.082 Uiso 1 1 calc R U
H27C H 0.1500 0.6372 0.3804 0.082 Uiso 1 1 calc R U
C16 C 0.7921(3) 0.62870(18) 1.0373(3) 0.0436(7) Uani 1 1 d . .
H25A H 0.8158 0.6655 1.1012 0.065 Uiso 1 1 calc R U
H25B H 0.7108 0.6003 1.0630 0.065 Uiso 1 1 calc R U
H25C H 0.8705 0.5949 1.0260 0.065 Uiso 1 1 calc R U
C28 C 0.7560(4) 0.3267(2) 0.9694(6) 0.0909(19) Uani 1 1 d . .
H15A H 0.7166 0.3003 1.0414 0.109 Uiso 1 1 calc R U
H15B H 0.8159 0.2918 0.9238 0.109 Uiso 1 1 calc R U

loop_
_atom_site_aniso_label
_atom_site_aniso_U_11
_atom_site_aniso_U_22
_atom_site_aniso_U_33
_atom_site_aniso_U_23
_atom_site_aniso_U_13
_atom_site_aniso_U_12
Y 0.01292(9) 0.01586(9) 0.01667(9) -0.00006(8) 0.00123(6) 0.00089(8)
Si1 0.0215(3) 0.0204(3) 0.0261(3) -0.0042(2) 0.0012(3) -0.0014(2)
Si3 0.0193(3) 0.0306(3) 0.0271(3) 0.0035(3) -0.0016(3) 0.0070(2)
Si2 0.0199(3) 0.0491(4) 0.0174(3) -0.0029(3) -0.0003(3) 0.0091(3)
O3 0.0186(8) 0.0228(7) 0.0288(8) 0.0053(6) -0.0046(7) 0.0002(6)
O2 0.0290(9) 0.0336(9) 0.0284(9) -0.0078(7) 0.0001(8) -0.0159(7)
O1 0.0330(10) 0.0373(9) 0.0208(8) -0.0021(7) 0.0080(7) -0.0145(8)
N1 0.0154(9) 0.0204(8) 0.0166(9) -0.0002(7) 0.0005(7) -0.0034(7)
N2 0.0151(8) 0.0194(8) 0.0175(9) -0.0021(7) 0.0004(7) 0.0012(7)
C18 0.0229(12) 0.0387(13) 0.0219(11) 0.0049(9) 0.0016(9) 0.0068(9)
C13 0.0142(10) 0.0206(9) 0.0164(9) -0.0010(8) -0.0005(8) 0.0017(8)
C5 0.0213(10) 0.0248(12) 0.0125(9) -0.0024(7) -0.0030(8) -0.0010(8)
C6 0.0201(11) 0.0239(10) 0.0216(11) 0.0008(9) 0.0037(9) -0.0044(8)
C14 0.0268(12) 0.0213(10) 0.0279(11) -0.0040(9) 0.0044(9) -0.0046(9)
C8 0.0222(12) 0.0475(15) 0.0263(12) -0.0101(11) -0.0027(10) -0.0073(11)
C7 0.0171(10) 0.0194(9) 0.0243(11) -0.0004(8) 0.0024(9) -0.0042(8)
C27 0.0324(17) 0.112(3) 0.0267(15) 0.0177(17) -0.0010(13) 0.0287(19)
C3 0.0435(17) 0.0321(13) 0.0462(17) -0.0092(12) -0.0094(14) 0.0138(12)
C22 0.0237(12) 0.0286(11) 0.0226(11) -0.0015(9) 0.0031(9) 0.0075(9)
C2 0.0349(14) 0.0231(12) 0.0220(11) -0.0042(9) 0.0009(10) -0.0061(9)
C24 0.0328(16) 0.110(3) 0.0266(14) -0.0167(17) 0.0001(12) 0.0236(17)
C25 0.0347(17) 0.062(2) 0.0448(18) 0.0230(15) 0.0046(14) 0.0030(14)
C10 0.0239(12) 0.0273(11) 0.0280(12) -0.0105(9) 0.0009(10) -0.0004(9)
C17 0.0251(13) 0.0337(13) 0.068(2) -0.0157(13) 0.0060(13) -0.0092(10)
C19 0.0204(12) 0.0348(12) 0.0448(15) -0.0057(11) 0.0022(11) 0.0057(10)
C12 0.0508(18) 0.0497(16) 0.0275(13) -0.0174(12) 0.0054(13) -0.0020(13)
C15 0.0254(12) 0.0261(11) 0.0409(14) -0.0090(10) 0.0026(11) 0.0006(9)
C1 0.0431(15) 0.0350(13) 0.0294(13) -0.0122(11) 0.0014(11) -0.0107(11)
C9 0.0235(11) 0.0222(10) 0.0166(10) -0.0024(8) -0.0045(9) -0.0007(8)
C21 0.0331(15) 0.0400(15) 0.061(2) -0.0115(14) -0.0004(14) 0.0007(12)
C4 0.0338(13) 0.0296(11) 0.0184(11) -0.0001(9) -0.0033(10) -0.0069(9)
C26 0.0256(13) 0.0301(13) 0.0558(18) 0.0008(12) -0.0188(13) 0.0033(10)
C11 0.0497(17) 0.0293(13) 0.0530(18) -0.0100(12) -0.0125(15) 0.0147(11)
C23 0.0343(16) 0.096(3) 0.0322(15) -0.0206(16) -0.0079(13) 0.0150(16)
C29 0.0335(15) 0.0273(13) 0.0587(19) 0.0186(12) -0.0036(14) -0.0036(10)
C20 0.0492(19) 0.067(2) 0.0481(18) 0.0203(16) 0.0022(15) 0.0282(16)
C16 0.0515(19) 0.0506(17) 0.0287(14) 0.0005(12) -0.0012(13) 0.0131(14)
C28 0.0341(18) 0.075(2) 0.163(5) 0.091(3) -0.015(2) -0.0039(17)

loop_
_atom_type_symbol
_atom_type_description
_atom_type_scat_dispersion_real
_atom_type_scat_dispersion_imag
_atom_type_scat_source
C C 0.0033 0.0016 'International Tables Vol C Tables 4.2.6.8 and 6.1.1.4'
H H 0.0000 0.0000 'International Tables Vol C Tables 4.2.6.8 and 6.1.1.4'
N N 0.0061 0.0033 'International Tables Vol C Tables 4.2.6.8 and 6.1.1.4'
O O 0.0106 0.0060 'International Tables Vol C Tables 4.2.6.8 and 6.1.1.4'
Si Si 0.0817 0.0704 'International Tables Vol C Tables 4.2.6.8 and 6.1.1.4'
Y Y -2.7962 3.5667 'International Tables Vol C Tables 4.2.6.8 and 6.1.1.4'

loop_
_geom_angle_atom_site_label_1
_geom_angle_atom_site_label_2
_geom_angle_atom_site_label_3
_geom_angle
C14 Y C22 102.87(8)
C14 Y C18 104.77(8)
C22 Y C18 102.93(8)
C14 Y O3 91.87(7)
C22 Y O3 81.69(7)
C18 Y O3 161.03(7)
C14 Y C13 128.50(7)
C22 Y C13 122.87(8)
C18 Y C13 88.00(8)
O3 Y C13 74.33(6)
C14 Si1 C17 113.23(13)
C14 Si1 C15 110.76(11)
C17 Si1 C15 107.75(12)
C14 Si1 C16 113.75(13)
C17 Si1 C16 104.62(16)
C15 Si1 C16 106.23(13)
C18 Si3 C21 110.65(12)
C18 Si3 C19 111.63(12)
C21 Si3 C19 106.98(14)
C18 Si3 C20 115.55(14)
C21 Si3 C20 105.64(16)
C19 Si3 C20 105.86(14)
C22 Si2 C25 110.38(14)
C22 Si2 C23 109.60(15)
C25 Si2 C23 108.05(17)
C22 Si2 C24 114.52(14)
C25 Si2 C24 106.01(19)
C23 Si2 C24 108.04(15)
C26 O3 C29 107.14(17)
C26 O3 Y 120.24(15)
C29 O3 Y 124.08(15)
C7 O2 C8 105.23(18)
C6 O1 C4 104.66(18)
C13 N1 C6 114.15(17)
C13 N1 C5 136.23(18)
C6 N1 C5 109.58(18)
C13 N2 C7 114.18(17)
C13 N2 C9 134.93(19)
C7 N2 C9 110.88(17)
Si3 C18 Y 124.22(12)
Si3 C18 H26A 106.3
Y C18 H26A 106.3
Si3 C18 H26B 106.3
Y C18 H26B 106.3
H26A C18 H26B 106.4
N2 C13 N1 100.07(18)
N2 C13 Y 128.35(15)
N1 C13 Y 131.43(14)
N1 C5 C2 112.30(17)
N1 C5 C4 99.66(16)
C2 C5 C4 115.59(19)
N1 C5 H10 109.6
C2 C5 H10 109.6
C4 C5 H10 109.6
C7 C6 O1 141.1(2)
C7 C6 N1 105.7(2)
O1 C6 N1 113.22(18)
Si1 C14 Y 145.19(13)
Si1 C14 H22A 100.6
Y C14 H22A 100.6
Si1 C14 H22B 100.6
Y C14 H22B 100.6
H22A C14 H22B 104.3
O2 C8 C9 107.98(17)
O2 C8 H5A 110.1
C9 C8 H5A 110.1
O2 C8 H5B 110.1
C9 C8 H5B 110.1
H5A C8 H5B 108.4
C6 C7 O2 140.6(2)
C6 C7 N2 105.92(18)
O2 C7 N2 113.51(19)
C28 C27 C26 102.6(3)
C28 C27 H16A 111.2
C26 C27 H16A 111.2
C28 C27 H16B 111.2
C26 C27 H16B 111.2
H16A C27 H16B 109.2
C2 C3 H12A 109.5
C2 C3 H12B 109.5
H12A C3 H12B 109.5
C2 C3 H12C 109.5
H12A C3 H12C 109.5
H12B C3 H12C 109.5
Si2 C22 Y 123.98(11)
Si2 C22 H18A 106.3
Y C22 H18A 106.3
Si2 C22 H18B 106.3
Y C22 H18B 106.3
H18A C22 H18B 106.4
C3 C2 C1 110.9(2)
C3 C2 C5 112.9(2)
C1 C2 C5 109.70(19)
C3 C2 H11 107.7
C1 C2 H11 107.7
C5 C2 H11 107.7
Si2 C24 H21A 109.5
Si2 C24 H21B 109.5
H21A C24 H21B 109.5
Si2 C24 H21C 109.5
H21A C24 H21C 109.5
H21B C24 H21C 109.5
Si2 C25 H20A 109.5
Si2 C25 H20B 109.5
H20A C25 H20B 109.5
Si2 C25 H20C 109.5
H20A C25 H20C 109.5
H20B C25 H20C 109.5
C9 C10 C11 112.9(2)
C9 C10 C12 109.8(2)
C11 C10 C12 111.2(2)
C9 C10 H3 107.6
C11 C10 H3 107.6
C12 C10 H3 107.6
Si1 C17 H24A 109.5
Si1 C17 H24B 109.5
H24A C17 H24B 109.5
Si1 C17 H24C 109.5
H24A C17 H24C 109.5
H24B C17 H24C 109.5
Si3 C19 H28A 109.5
Si3 C19 H28B 109.5
H28A C19 H28B 109.5
Si3 C19 H28C 109.5
H28A C19 H28C 109.5
H28B C19 H28C 109.5
C10 C12 H1A 109.5
C10 C12 H1B 109.5
H1A C12 H1B 109.5
C10 C12 H1C 109.5
H1A C12 H1C 109.5
H1B C12 H1C 109.5
Si1 C15 H23A 109.5
Si1 C15 H23B 109.5
H23A C15 H23B 109.5
Si1 C15 H23C 109.5
H23A C15 H23C 109.5
H23B C15 H23C 109.5
C2 C1 H13A 109.5
C2 C1 H13B 109.5
H13A C1 H13B 109.5
C2 C1 H13C 109.5
H13A C1 H13C 109.5
H13B C1 H13C 109.5
N2 C9 C10 113.23(17)
N2 C9 C8 99.99(19)
C10 C9 C8 116.1(2)
N2 C9 H4 109.0
C10 C9 H4 109.0
C8 C9 H4 109.0
Si3 C21 H29A 109.5
Si3 C21 H29B 109.5
H29A C21 H29B 109.5
Si3 C21 H29C 109.5
H29A C21 H29C 109.5
H29B C21 H29C 109.5
O1 C4 C5 106.86(17)
O1 C4 H9A 110.3
C5 C4 H9A 110.3
O1 C4 H9B 110.3
C5 C4 H9B 110.3
H9A C4 H9B 108.6
O3 C26 C27 103.4(2)
O3 C26 H17A 111.1
C27 C26 H17A 111.1
O3 C26 H17B 111.1
C27 C26 H17B 111.1
H17A C26 H17B 109.0
C10 C11 H2A 109.5
C10 C11 H2B 109.5
H2A C11 H2B 109.5
C10 C11 H2C 109.5
H2A C11 H2C 109.5
H2B C11 H2C 109.5
Si2 C23 H19A 109.5
Si2 C23 H19B 109.5
H19A C23 H19B 109.5
Si2 C23 H19C 109.5
H19A C23 H19C 109.5
H19B C23 H19C 109.5
O3 C29 C28 105.4(2)
O3 C29 H14A 110.7
C28 C29 H14A 110.7
O3 C29 H14B 110.7
C28 C29 H14B 110.7
H14A C29 H14B 108.8
Si3 C20 H27A 109.5
Si3 C20 H27B 109.5
H27A C20 H27B 109.5
Si3 C20 H27C 109.5
H27A C20 H27C 109.5
H27B C20 H27C 109.5
Si1 C16 H25A 109.5
Si1 C16 H25B 109.5
H25A C16 H25B 109.5
Si1 C16 H25C 109.5
H25A C16 H25C 109.5
H25B C16 H25C 109.5
C27 C28 C29 106.8(3)
C27 C28 H15A 110.4
C29 C28 H15A 110.4
C27 C28 H15B 110.4
C29 C28 H15B 110.4
H15A C28 H15B 108.6

loop_
_geom_bond_atom_site_label_1
_geom_bond_atom_site_label_2
_geom_bond_distance
Y C14 2.377(2)
Y C22 2.411(2)
Y C18 2.448(2)
Y O3 2.4517(15)
Y C13 2.550(2)
Si1 C14 1.837(2)
Si1 C17 1.874(3)
Si1 C15 1.880(2)
Si1 C16 1.882(3)
Si3 C18 1.841(2)
Si3 C21 1.869(3)
Si3 C19 1.883(3)
Si3 C20 1.890(3)
Si2 C22 1.824(3)
Si2 C25 1.873(4)
Si2 C23 1.874(3)
Si2 C24 1.887(3)
O3 C26 1.453(3)
O3 C29 1.453(3)
O2 C7 1.355(2)
O2 C8 1.467(3)
O1 C6 1.358(3)
O1 C4 1.461(3)
N1 C13 1.364(3)
N1 C6 1.378(3)
N1 C5 1.471(3)
N2 C13 1.364(3)
N2 C7 1.375(3)
N2 C9 1.464(3)
C18 H26A 0.9900
C18 H26B 0.9900
C5 C2 1.535(3)
C5 C4 1.540(3)
C5 H10 1.0000
C6 C7 1.341(3)
C14 H22A 0.9900
C14 H22B 0.9900
C8 C9 1.549(3)
C8 H5A 0.9900
C8 H5B 0.9900
C27 C28 1.455(6)
C27 C26 1.511(4)
C27 H16A 0.9900
C27 H16B 0.9900
C3 C2 1.522(4)
C3 H12A 0.9800
C3 H12B 0.9800
C3 H12C 0.9800
C22 H18A 0.9900
C22 H18B 0.9900
C2 C1 1.528(3)
C2 H11 1.0000
C24 H21A 0.9800
C24 H21B 0.9800
C24 H21C 0.9800
C25 H20A 0.9800
C25 H20B 0.9800
C25 H20C 0.9800
C10 C9 1.518(3)
C10 C11 1.525(4)
C10 C12 1.536(3)
C10 H3 1.0000
C17 H24A 0.9800
C17 H24B 0.9800
C17 H24C 0.9800
C19 H28A 0.9800
C19 H28B 0.9800
C19 H28C 0.9800
C12 H1A 0.9800
C12 H1B 0.9800
C12 H1C 0.9800
C15 H23A 0.9800
C15 H23B 0.9800
C15 H23C 0.9800
C1 H13A 0.9800
C1 H13B 0.9800
C1 H13C 0.9800
C9 H4 1.0000
C21 H29A 0.9800
C21 H29B 0.9800
C21 H29C 0.9800
C4 H9A 0.9900
C4 H9B 0.9900
C26 H17A 0.9900
C26 H17B 0.9900
C11 H2A 0.9800
C11 H2B 0.9800
C11 H2C 0.9800
C23 H19A 0.9800
C23 H19B 0.9800
C23 H19C 0.9800
C29 C28 1.511(4)
C29 H14A 0.9900
C29 H14B 0.9900
C20 H27A 0.9800
C20 H27B 0.9800
C20 H27C 0.9800
C16 H25A 0.9800
C16 H25B 0.9800
C16 H25C 0.9800
C28 H15A 0.9900
C28 H15B 0.9900

loop_
_geom_torsion_atom_site_label_1
_geom_torsion_atom_site_label_2
_geom_torsion_atom_site_label_3
_geom_torsion_atom_site_label_4
_geom_torsion
C21 Si3 C18 Y 40.63(19)
C19 Si3 C18 Y -78.39(17)
C20 Si3 C18 Y 160.59(17)
C7 N2 C13 N1 0.1(2)
C9 N2 C13 N1 179.5(2)
C7 N2 C13 Y 175.98(14)
C9 N2 C13 Y -4.6(3)
C6 N1 C13 N2 -0.5(2)
C5 N1 C13 N2 -178.0(2)
C6 N1 C13 Y -176.25(15)
C5 N1 C13 Y 6.3(3)
C13 N1 C5 C2 69.5(3)
C6 N1 C5 C2 -108.0(2)
C13 N1 C5 C4 -167.5(2)
C6 N1 C5 C4 14.9(2)
C4 O1 C6 C7 165.6(3)
C4 O1 C6 N1 -14.6(3)
C13 N1 C6 C7 0.8(3)
C5 N1 C6 C7 178.93(18)
C13 N1 C6 O1 -179.04(19)
C5 N1 C6 O1 -0.9(2)
C17 Si1 C14 Y 164.9(2)
C15 Si1 C14 Y -73.9(2)
C16 Si1 C14 Y 45.6(3)
C7 O2 C8 C9 15.6(3)
O1 C6 C7 O2 -2.2(6)
N1 C6 C7 O2 178.0(3)
O1 C6 C7 N2 179.1(3)
N1 C6 C7 N2 -0.7(2)
C8 O2 C7 C6 170.3(3)
C8 O2 C7 N2 -11.1(3)
C13 N2 C7 C6 0.4(3)
C9 N2 C7 C6 -179.15(18)
C13 N2 C7 O2 -178.68(17)
C9 N2 C7 O2 1.8(3)
C25 Si2 C22 Y 42.80(19)
C23 Si2 C22 Y -76.10(19)
C24 Si2 C22 Y 162.32(17)
N1 C5 C2 C3 59.3(3)
C4 C5 C2 C3 -54.1(3)
N1 C5 C2 C1 -176.45(19)
C4 C5 C2 C1 70.1(3)
C13 N2 C9 C10 64.1(3)
C7 N2 C9 C10 -116.5(2)
C13 N2 C9 C8 -171.7(2)
C7 N2 C9 C8 7.7(2)
C11 C10 C9 N2 60.5(3)
C12 C10 C9 N2 -174.9(2)
C11 C10 C9 C8 -54.4(3)
C12 C10 C9 C8 70.3(3)
O2 C8 C9 N2 -14.0(2)
O2 C8 C9 C10 108.1(2)
C6 O1 C4 C5 23.8(2)
N1 C5 C4 O1 -23.3(2)
C2 C5 C4 O1 97.3(2)
C29 O3 C26 C27 -33.6(3)
Y O3 C26 C27 177.24(18)
C28 C27 C26 O3 38.4(4)
C26 O3 C29 C28 15.7(4)
Y O3 C29 C28 163.3(3)
C26 C27 C28 C29 -29.0(5)
O3 C29 C28 C27 9.1(5)
